data_4329425
loop_
_publ_author_name
'Pavlo V. Solntsev'
'Katelynn L. Spurgin'
'Jared R. Sabin'
'Ahmed A. Heikal'
'Victor N. Nemykin'

_publ_contact_author_address
;
University of Minnesota Duluth
Department of Chemistry and Biochemistry
329 Chem
1039 University Dr
Duluth, MN 55812, USA
;
_publ_contact_author_email vnemykin@d.umn.edu
_publ_contact_author_name 'Victor V. Nemykin'
_publ_contact_author_phone +1-218-726-6729
_publ_section_title
;
 Photoinduced Charge Transfer in Short-Distance
 Ferrocenylsubphthalocyanine Dyads
;
_journal_name_full 'Inorganic Chemistry'
_journal_page_first 6537
_journal_page_last 6547
_journal_paper_doi 10.1021/ic3000608
_journal_volume 51
_journal_year 2012
_chemical_formula_moiety 'C35 H21 B Fe N6 O2'
_chemical_formula_sum 'C35 H21 B Fe N6 O2'
_chemical_formula_weight 624.24
_chemical_name_systematic
; 
 ? 
;
_space_group_IT_number 14
_symmetry_cell_setting monoclinic
_symmetry_space_group_name_Hall '-P 2ybc'
_symmetry_space_group_name_H-M 'P 1 21/c 1'
_atom_sites_solution_hydrogens geom
_atom_sites_solution_primary direct
_atom_sites_solution_secondary difmap
_audit_creation_method SHELXL-97
_cell_angle_alpha 90.00
_cell_angle_beta 95.019(7)
_cell_angle_gamma 90.00
_cell_formula_units_Z 4
_cell_length_a 17.2645(8)
_cell_length_b 7.7863(2)
_cell_length_c 20.6276(14)
_cell_measurement_reflns_used 5039
_cell_measurement_temperature 123(2)
_cell_measurement_theta_max 68.41
_cell_measurement_theta_min 6.53
_cell_volume 2762.3(2)
_computing_cell_refinement 'CrystalClear-SM Expert 2.0 r4 (Rigaku, 2009)'
_computing_data_collection 'CrystalClear-SM Expert 2.0 r4 (Rigaku, 2009)'
_computing_data_reduction 'CrystalClear-SM Expert 2.0 r4 (Rigaku, 2009)'
_computing_molecular_graphics 'PLATON (Spek, 2009)'
_computing_publication_material 'SHELXL-97 (Sheldrick, 1997)'
_computing_structure_refinement 'SHELXL-97 (Sheldrick, 1997)'
_computing_structure_solution 'SIR-92 (Giacovazzo, 1994)'
_diffrn_ambient_temperature 123(2)
_diffrn_detector_area_resol_mean 10.000
_diffrn_measured_fraction_theta_full 0.991
_diffrn_measured_fraction_theta_max 0.991
_diffrn_measurement_device_type 'Rigaku RAXIS conversion'
_diffrn_measurement_method 'profile data from \w-scans'
_diffrn_radiation_monochromator graphite
_diffrn_radiation_source 'fine-focus sealed tube'
_diffrn_radiation_type CuK\a
_diffrn_radiation_wavelength 1.54187
_diffrn_reflns_av_R_equivalents 0.0646
_diffrn_reflns_av_sigmaI/netI 0.0638
_diffrn_reflns_limit_h_max 20
_diffrn_reflns_limit_h_min -20
_diffrn_reflns_limit_k_max 9
_diffrn_reflns_limit_k_min -9
_diffrn_reflns_limit_l_max 24
_diffrn_reflns_limit_l_min -17
_diffrn_reflns_number 29591
_diffrn_reflns_theta_full 68.41
_diffrn_reflns_theta_max 68.41
_diffrn_reflns_theta_min 6.53
_exptl_absorpt_coefficient_mu 4.757
_exptl_absorpt_correction_T_max 1.0000
_exptl_absorpt_correction_T_min 0.8743
_exptl_absorpt_correction_type multi-scan
_exptl_absorpt_process_details 'CrystalClear-SM Expert 2.0 r4 (Rigaku, 2009)'
_exptl_crystal_colour Red
_exptl_crystal_density_diffrn 1.501
_exptl_crystal_description Block
_exptl_crystal_F_000 1280
_exptl_crystal_size_max 0.22
_exptl_crystal_size_mid 0.20
_exptl_crystal_size_min 0.18
_refine_diff_density_max 0.603
_refine_diff_density_min -0.980
_refine_diff_density_rms 0.074
_refine_ls_extinction_method none
_refine_ls_goodness_of_fit_ref 1.088
_refine_ls_hydrogen_treatment constr
_refine_ls_matrix_type full
_refine_ls_number_parameters 406
_refine_ls_number_reflns 5039
_refine_ls_number_restraints 0
_refine_ls_restrained_S_all 1.088
_refine_ls_R_factor_all 0.0811
_refine_ls_R_factor_gt 0.0653
_refine_ls_shift/su_max 0.000
_refine_ls_shift/su_mean 0.000
_refine_ls_structure_factor_coef Fsqd
_refine_ls_weighting_details 'calc w=1/[\s^2^(Fo^2^)+(0.1205P)^2^+0.0000P] where P=(Fo^2^+2Fc^2^)/3'
_refine_ls_weighting_scheme calc
_refine_ls_wR_factor_gt 0.1808
_refine_ls_wR_factor_ref 0.2053
_reflns_number_gt 3624
_reflns_number_total 5039
_reflns_threshold_expression >2sigma(I)
_cod_data_source_file ic3000608_si_002_1.cif
_cod_data_source_block a0005
_cod_database_code 4329425

loop_
_symmetry_equiv_pos_as_xyz
'x, y, z'
'-x, y+1/2, -z+1/2'
'-x, -y, -z'
'x, -y-1/2, z-1/2'

loop_
_atom_site_label
_atom_site_type_symbol
_atom_site_fract_x
_atom_site_fract_y
_atom_site_fract_z
_atom_site_U_iso_or_equiv
_atom_site_adp_type
_atom_site_occupancy
_atom_site_symmetry_multiplicity
_atom_site_calc_flag
_atom_site_refinement_flags
Fe1 Fe 0.50965(3) 0.14429(7) 0.12775(3) 0.0458(3) Uani 1 1 d .
O1 O 0.68896(13) 0.0506(3) 0.04442(12) 0.0429(6) Uani 1 1 d .
O2 O 0.72398(16) 0.1668(3) 0.14214(14) 0.0499(7) Uani 1 1 d .
N1 N 0.83013(16) 0.0601(4) 0.02579(15) 0.0395(7) Uani 1 1 d .
N2 N 0.89767(17) 0.0367(4) 0.13084(16) 0.0431(8) Uani 1 1 d .
N3 N 0.79047(17) -0.1471(3) 0.10008(15) 0.0383(7) Uani 1 1 d .
N4 N 0.74079(17) -0.4139(4) 0.05797(15) 0.0427(8) Uani 1 1 d .
N5 N 0.75097(16) -0.1733(4) -0.01136(15) 0.0388(7) Uani 1 1 d .
N6 N 0.81521(17) -0.0066(4) -0.08726(15) 0.0423(8) Uani 1 1 d .
C1 C 0.8484(2) 0.0840(5) -0.0364(2) 0.0424(9) Uani 1 1 d .
C2 C 0.9203(2) 0.1829(5) -0.0318(2) 0.0429(9) Uani 1 1 d .
C3 C 0.9464(2) 0.1934(5) 0.0351(2) 0.0433(9) Uani 1 1 d .
C4 C 0.8900(2) 0.1048(4) 0.07088(19) 0.0408(9) Uani 1 1 d .
C5 C 0.9654(2) 0.2483(4) -0.0788(2) 0.0482(10) Uani 1 1 d .
H5 H 0.9492 0.2390 -0.1239 0.058 Uiso 1 1 calc R
C6 C 1.0351(2) 0.3277(5) -0.0572(2) 0.0515(11) Uani 1 1 d .
H6 H 1.0659 0.3779 -0.0882 0.062 Uiso 1 1 calc R
C7 C 1.0607(2) 0.3354(4) 0.0082(2) 0.0498(11) Uani 1 1 d .
H7 H 1.1091 0.3889 0.0209 0.060 Uiso 1 1 calc R
C8 C 1.0180(2) 0.2680(5) 0.0551(2) 0.0484(10) Uani 1 1 d .
H8 H 1.0367 0.2719 0.0998 0.058 Uiso 1 1 calc R
C9 C 0.8512(2) -0.0945(5) 0.14295(18) 0.0412(9) Uani 1 1 d .
C10 C 0.8650(2) -0.2333(5) 0.18985(18) 0.0416(9) Uani 1 1 d .
C11 C 0.8160(2) -0.3710(5) 0.16750(19) 0.0427(9) Uani 1 1 d .
C12 C 0.7731(2) -0.3174(5) 0.1071(2) 0.0439(9) Uani 1 1 d .
C13 C 0.9207(2) -0.2558(5) 0.24165(18) 0.0447(9) Uani 1 1 d .
H13 H 0.9552 -0.1652 0.2553 0.054 Uiso 1 1 calc R
C14 C 0.9251(2) -0.4128(5) 0.2730(2) 0.0541(11) Uani 1 1 d .
H14 H 0.9620 -0.4294 0.3093 0.065 Uiso 1 1 calc R
C15 C 0.8758(2) -0.5467(5) 0.2518(2) 0.0564(11) Uani 1 1 d .
H15 H 0.8799 -0.6533 0.2743 0.068 Uiso 1 1 calc R
C16 C 0.8211(2) -0.5298(5) 0.1993(2) 0.0528(11) Uani 1 1 d .
H16 H 0.7881 -0.6226 0.1852 0.063 Uiso 1 1 calc R
C17 C 0.7342(2) -0.3426(4) -0.00120(19) 0.0395(9) Uani 1 1 d .
C18 C 0.7288(2) -0.4219(5) -0.06527(19) 0.0430(9) Uani 1 1 d .
C19 C 0.7516(2) -0.2967(5) -0.11030(19) 0.0416(9) Uani 1 1 d .
C20 C 0.7709(2) -0.1406(4) -0.07262(19) 0.0402(9) Uani 1 1 d .
C21 C 0.7128(2) -0.5897(5) -0.0860(2) 0.0474(10) Uani 1 1 d .
H21 H 0.6985 -0.6749 -0.0563 0.057 Uiso 1 1 calc R
C22 C 0.7182(2) -0.6288(5) -0.1505(2) 0.0491(10) Uani 1 1 d .
H22 H 0.7071 -0.7425 -0.1651 0.059 Uiso 1 1 calc R
C23 C 0.7398(2) -0.5055(5) -0.1955(2) 0.0495(10) Uani 1 1 d .
H23 H 0.7426 -0.5363 -0.2398 0.059 Uiso 1 1 calc R
C24 C 0.7570(2) -0.3379(5) -0.1749(2) 0.0464(10) Uani 1 1 d .
H24 H 0.7721 -0.2538 -0.2047 0.056 Uiso 1 1 calc R
C25 C 0.6774(2) 0.1527(4) 0.09460(19) 0.0418(9) Uani 1 1 d .
C26 C 0.6017(2) 0.2406(4) 0.08617(18) 0.0408(8) Uani 1 1 d .
C27 C 0.5409(2) 0.2021(5) 0.0371(2) 0.0454(9) Uani 1 1 d .
H27 H 0.5435 0.1232 0.0022 0.054 Uiso 1 1 calc R
C28 C 0.4753(2) 0.3041(5) 0.0502(2) 0.0519(10) Uani 1 1 d .
H28 H 0.4267 0.3069 0.0249 0.062 Uiso 1 1 calc R
C29 C 0.4951(3) 0.3994(6) 0.1068(2) 0.0571(11) Uani 1 1 d .
H29 H 0.4614 0.4759 0.1266 0.068 Uiso 1 1 calc R
C30 C 0.5739(2) 0.3635(4) 0.1301(2) 0.0481(10) Uani 1 1 d .
H30 H 0.6021 0.4118 0.1674 0.058 Uiso 1 1 calc R
C31 C 0.4986(3) -0.1155(5) 0.1362(2) 0.0586(12) Uani 1 1 d .
H31 H 0.5113 -0.1995 0.1055 0.070 Uiso 1 1 calc R
C32 C 0.4254(3) -0.0338(6) 0.1383(3) 0.0655(13) Uani 1 1 d .
H32 H 0.3806 -0.0513 0.1089 0.079 Uiso 1 1 calc R
C33 C 0.4316(3) 0.0781(7) 0.1923(3) 0.0696(13) Uani 1 1 d .
H33 H 0.3909 0.1479 0.2060 0.083 Uiso 1 1 calc R
C34 C 0.5079(3) 0.0696(6) 0.2225(2) 0.0669(13) Uani 1 1 d .
H34 H 0.5281 0.1328 0.2596 0.080 Uiso 1 1 calc R
C35 C 0.5485(3) -0.0504(5) 0.1873(2) 0.0569(11) Uani 1 1 d .
H35 H 0.6014 -0.0821 0.1968 0.068 Uiso 1 1 calc R
B1 B 0.7617(2) -0.0454(5) 0.0417(2) 0.0414(10) Uani 1 1 d .

loop_
_atom_site_aniso_label
_atom_site_aniso_U_11
_atom_site_aniso_U_22
_atom_site_aniso_U_33
_atom_site_aniso_U_23
_atom_site_aniso_U_13
_atom_site_aniso_U_12
Fe1 0.0416(4) 0.0439(4) 0.0516(5) -0.0007(3) 0.0026(3) 0.0003(2)
O1 0.0374(13) 0.0481(15) 0.0427(16) -0.0051(12) 0.0000(11) 0.0051(11)
O2 0.0470(16) 0.0503(16) 0.0506(18) -0.0064(13) -0.0057(13) 0.0011(12)
N1 0.0361(15) 0.0384(16) 0.0433(19) -0.0005(14) -0.0005(13) 0.0010(13)
N2 0.0411(16) 0.0388(16) 0.049(2) -0.0017(15) 0.0005(14) -0.0001(13)
N3 0.0354(15) 0.0401(17) 0.0384(19) -0.0025(13) -0.0027(13) 0.0022(12)
N4 0.0410(16) 0.0465(18) 0.040(2) -0.0035(15) 0.0012(14) -0.0062(14)
N5 0.0362(16) 0.0435(17) 0.0362(19) -0.0011(14) -0.0005(13) 0.0014(12)
N6 0.0446(17) 0.0356(16) 0.046(2) -0.0006(14) -0.0010(14) 0.0009(13)
C1 0.0426(19) 0.0397(19) 0.045(2) 0.0005(18) 0.0030(17) 0.0066(16)
C2 0.0396(19) 0.0341(18) 0.055(3) -0.0028(18) 0.0056(18) 0.0020(15)
C3 0.043(2) 0.0352(18) 0.051(3) -0.0001(18) -0.0004(17) 0.0018(16)
C4 0.0432(19) 0.0347(18) 0.044(2) -0.0022(17) -0.0006(17) 0.0009(16)
C5 0.052(2) 0.036(2) 0.057(3) -0.0036(19) 0.0049(19) 0.0059(17)
C6 0.043(2) 0.042(2) 0.070(3) -0.005(2) 0.011(2) 0.0021(17)
C7 0.039(2) 0.038(2) 0.072(3) 0.0009(19) 0.003(2) 0.0019(16)
C8 0.043(2) 0.035(2) 0.066(3) -0.0004(19) -0.0028(19) 0.0024(16)
C9 0.0399(19) 0.044(2) 0.039(2) -0.0024(17) -0.0010(16) 0.0017(16)
C10 0.0410(19) 0.041(2) 0.042(2) -0.0001(17) -0.0006(16) 0.0011(16)
C11 0.044(2) 0.046(2) 0.038(2) -0.0007(17) 0.0002(17) -0.0011(16)
C12 0.0381(19) 0.045(2) 0.048(2) 0.0019(18) 0.0000(17) -0.0001(16)
C13 0.042(2) 0.051(2) 0.041(2) -0.0034(18) -0.0002(16) 0.0013(17)
C14 0.060(3) 0.050(2) 0.050(3) 0.003(2) -0.008(2) 0.003(2)
C15 0.062(3) 0.050(2) 0.054(3) 0.009(2) -0.009(2) -0.004(2)
C16 0.058(2) 0.048(2) 0.051(3) 0.004(2) -0.001(2) -0.0099(19)
C17 0.0365(19) 0.043(2) 0.038(2) -0.0003(16) -0.0014(16) -0.0019(15)
C18 0.0390(18) 0.042(2) 0.048(2) 0.0002(18) 0.0029(16) 0.0028(16)
C19 0.0337(18) 0.045(2) 0.045(2) -0.0057(18) 0.0020(16) 0.0055(16)
C20 0.0386(19) 0.041(2) 0.041(2) -0.0018(16) -0.0004(17) 0.0050(15)
C21 0.047(2) 0.041(2) 0.054(3) 0.0006(19) 0.0014(18) -0.0015(17)
C22 0.055(2) 0.047(2) 0.045(3) -0.0087(18) -0.001(2) -0.0025(18)
C23 0.051(2) 0.056(2) 0.041(2) -0.0074(19) 0.0029(18) 0.0011(18)
C24 0.043(2) 0.045(2) 0.050(3) -0.0046(18) 0.0001(18) 0.0028(16)
C25 0.042(2) 0.041(2) 0.042(2) 0.0009(16) 0.0025(17) -0.0046(15)
C26 0.0401(19) 0.040(2) 0.043(2) -0.0005(17) 0.0056(16) -0.0013(16)
C27 0.041(2) 0.044(2) 0.051(3) 0.0034(19) 0.0019(17) 0.0032(17)
C28 0.041(2) 0.055(2) 0.060(3) 0.007(2) 0.0083(19) 0.0104(18)
C29 0.058(3) 0.045(2) 0.068(3) 0.000(2) 0.005(2) 0.013(2)
C30 0.052(2) 0.040(2) 0.053(3) -0.0101(18) 0.010(2) -0.0010(17)
C31 0.077(3) 0.040(2) 0.058(3) 0.006(2) 0.002(2) -0.010(2)
C32 0.050(2) 0.070(3) 0.075(4) 0.008(3) 0.001(2) -0.013(2)
C33 0.062(3) 0.078(3) 0.072(4) 0.013(3) 0.022(3) 0.006(3)
C34 0.089(4) 0.064(3) 0.050(3) -0.003(2) 0.014(3) -0.009(3)
C35 0.059(3) 0.053(2) 0.058(3) 0.009(2) 0.004(2) -0.002(2)
B1 0.037(2) 0.042(2) 0.045(3) -0.003(2) 0.0004(18) 0.0010(18)

loop_
_atom_type_symbol
_atom_type_description
_atom_type_scat_dispersion_real
_atom_type_scat_dispersion_imag
_atom_type_scat_source
C C 0.0181 0.0091 'International Tables Vol C Tables 4.2.6.8 and 6.1.1.4'
H H 0.0000 0.0000 'International Tables Vol C Tables 4.2.6.8 and 6.1.1.4'
N N 0.0311 0.0180 'International Tables Vol C Tables 4.2.6.8 and 6.1.1.4'
O O 0.0492 0.0322 'International Tables Vol C Tables 4.2.6.8 and 6.1.1.4'
Fe Fe -1.1336 3.1974 'International Tables Vol C Tables 4.2.6.8 and 6.1.1.4'
B B 0.0090 0.0039 'International Tables Vol C Tables 4.2.6.8 and 6.1.1.4'

loop_
_geom_angle_atom_site_label_1
_geom_angle_atom_site_label_2
_geom_angle_atom_site_label_3
_geom_angle
C26 Fe1 C35 107.72(16)
C26 Fe1 C30 41.36(14)
C35 Fe1 C30 117.52(17)
C26 Fe1 C32 153.73(19)
C35 Fe1 C32 68.12(18)
C30 Fe1 C32 164.28(19)
C26 Fe1 C27 41.13(14)
C35 Fe1 C27 128.29(17)
C30 Fe1 C27 69.50(17)
C32 Fe1 C27 119.80(19)
C26 Fe1 C31 119.24(18)
C35 Fe1 C31 40.18(15)
C30 Fe1 C31 152.24(18)
C32 Fe1 C31 40.72(18)
C27 Fe1 C31 109.32(18)
C26 Fe1 C33 164.05(19)
C35 Fe1 C33 67.59(19)
C30 Fe1 C33 125.9(2)
C32 Fe1 C33 40.47(19)
C27 Fe1 C33 153.55(19)
C31 Fe1 C33 67.8(2)
C26 Fe1 C34 126.25(18)
C35 Fe1 C34 40.46(17)
C30 Fe1 C34 105.64(19)
C32 Fe1 C34 68.5(2)
C27 Fe1 C34 165.19(18)
C31 Fe1 C34 68.08(19)
C33 Fe1 C34 40.39(18)
C26 Fe1 C29 68.60(16)
C35 Fe1 C29 151.97(19)
C30 Fe1 C29 41.05(16)
C32 Fe1 C29 127.54(18)
C27 Fe1 C29 68.24(18)
C31 Fe1 C29 166.11(18)
C33 Fe1 C29 107.9(2)
C34 Fe1 C29 117.9(2)
C26 Fe1 C28 68.34(15)
C35 Fe1 C28 166.84(18)
C30 Fe1 C28 68.45(17)
C32 Fe1 C28 109.48(18)
C27 Fe1 C28 40.63(14)
C31 Fe1 C28 129.70(17)
C33 Fe1 C28 119.63(18)
C34 Fe1 C28 152.00(18)
C29 Fe1 C28 39.75(17)
C25 O1 B1 121.3(3)
C1 N1 C4 112.3(3)
C1 N1 B1 122.3(3)
C4 N1 B1 123.5(3)
C9 N2 C4 117.5(3)
C12 N3 C9 112.5(3)
C12 N3 B1 122.7(3)
C9 N3 B1 122.9(3)
C17 N4 C12 116.9(3)
C20 N5 C17 113.3(3)
C20 N5 B1 122.3(3)
C17 N5 B1 123.3(3)
C20 N6 C1 116.3(3)
N6 C1 N1 122.9(3)
N6 C1 C2 128.9(4)
N1 C1 C2 106.2(3)
C5 C2 C3 120.6(3)
C5 C2 C1 132.3(4)
C3 C2 C1 106.8(4)
C8 C3 C2 120.6(4)
C8 C3 C4 131.8(4)
C2 C3 C4 107.4(3)
N2 C4 N1 122.1(3)
N2 C4 C3 130.0(3)
N1 C4 C3 106.0(3)
C6 C5 C2 117.4(4)
C6 C5 H5 121.3
C2 C5 H5 121.3
C7 C6 C5 121.7(4)
C7 C6 H6 119.2
C5 C6 H6 119.2
C8 C7 C6 121.8(4)
C8 C7 H7 119.1
C6 C7 H7 119.1
C7 C8 C3 117.9(4)
C7 C8 H8 121.1
C3 C8 H8 121.1
N2 C9 N3 123.0(3)
N2 C9 C10 128.7(3)
N3 C9 C10 106.1(3)
C13 C10 C11 120.6(3)
C13 C10 C9 132.0(3)
C11 C10 C9 106.7(3)
C16 C11 C10 120.3(3)
C16 C11 C12 131.5(4)
C10 C11 C12 107.8(3)
N4 C12 N3 122.8(3)
N4 C12 C11 129.2(3)
N3 C12 C11 105.6(3)
C14 C13 C10 118.6(4)
C14 C13 H13 120.7
C10 C13 H13 120.7
C13 C14 C15 120.6(4)
C13 C14 H14 119.7
C15 C14 H14 119.7
C16 C15 C14 122.1(4)
C16 C15 H15 118.9
C14 C15 H15 118.9
C15 C16 C11 117.6(4)
C15 C16 H16 121.2
C11 C16 H16 121.2
N4 C17 N5 122.5(3)
N4 C17 C18 130.3(3)
N5 C17 C18 105.5(3)
C21 C18 C19 120.0(4)
C21 C18 C17 132.2(4)
C19 C18 C17 107.6(3)
C24 C19 C18 121.0(4)
C24 C19 C20 132.3(4)
C18 C19 C20 106.5(3)
N6 C20 N5 123.3(3)
N6 C20 C19 129.3(4)
N5 C20 C19 105.8(3)
C22 C21 C18 118.3(4)
C22 C21 H21 120.8
C18 C21 H21 120.8
C21 C22 C23 122.1(4)
C21 C22 H22 119.0
C23 C22 H22 119.0
C24 C23 C22 119.9(4)
C24 C23 H23 120.1
C22 C23 H23 120.1
C19 C24 C23 118.7(4)
C19 C24 H24 120.7
C23 C24 H24 120.7
O2 C25 O1 123.1(3)
O2 C25 C26 124.7(4)
O1 C25 C26 112.1(3)
C27 C26 C30 108.9(3)
C27 C26 C25 125.3(3)
C30 C26 C25 125.5(3)
C27 C26 Fe1 70.4(2)
C30 C26 Fe1 70.0(2)
C25 C26 Fe1 120.1(2)
C26 C27 C28 107.2(4)
C26 C27 Fe1 68.5(2)
C28 C27 Fe1 70.8(2)
C26 C27 H27 126.4
C28 C27 H27 126.4
Fe1 C27 H27 125.8
C29 C28 C27 108.3(4)
C29 C28 Fe1 69.0(2)
C27 C28 Fe1 68.5(2)
C29 C28 H28 125.9
C27 C28 H28 125.9
Fe1 C28 H28 128.1
C28 C29 C30 109.4(4)
C28 C29 Fe1 71.2(2)
C30 C29 Fe1 69.1(2)
C28 C29 H29 125.3
C30 C29 H29 125.3
Fe1 C29 H29 126.0
C29 C30 C26 106.2(4)
C29 C30 Fe1 69.8(2)
C26 C30 Fe1 68.6(2)
C29 C30 H30 126.9
C26 C30 H30 126.9
Fe1 C30 H30 126.2
C35 C31 C32 107.9(4)
C35 C31 Fe1 69.4(2)
C32 C31 Fe1 69.4(3)
C35 C31 H31 126.1
C32 C31 H31 126.1
Fe1 C31 H31 126.6
C33 C32 C31 107.2(4)
C33 C32 Fe1 70.0(3)
C31 C32 Fe1 69.8(2)
C33 C32 H32 126.4
C31 C32 H32 126.4
Fe1 C32 H32 125.4
C34 C33 C32 108.9(4)
C34 C33 Fe1 69.8(3)
C32 C33 Fe1 69.5(3)
C34 C33 H33 125.6
C32 C33 H33 125.6
Fe1 C33 H33 126.6
C35 C34 C33 107.0(4)
C35 C34 Fe1 69.3(3)
C33 C34 Fe1 69.8(3)
C35 C34 H34 126.5
C33 C34 H34 126.5
Fe1 C34 H34 126.0
C31 C35 C34 109.1(4)
C31 C35 Fe1 70.4(2)
C34 C35 Fe1 70.3(3)
C31 C35 H35 125.4
C34 C35 H35 125.4
Fe1 C35 H35 125.5
O1 B1 N5 108.6(3)
O1 B1 N3 117.8(3)
N5 B1 N3 104.5(3)
O1 B1 N1 115.0(3)
N5 B1 N1 104.9(3)
N3 B1 N1 104.8(3)

loop_
_geom_bond_atom_site_label_1
_geom_bond_atom_site_label_2
_geom_bond_distance
Fe1 C26 2.016(4)
Fe1 C35 2.028(4)
Fe1 C30 2.034(4)
Fe1 C32 2.035(4)
Fe1 C27 2.041(4)
Fe1 C31 2.041(4)
Fe1 C33 2.041(5)
Fe1 C34 2.042(5)
Fe1 C29 2.043(4)
Fe1 C28 2.071(4)
O1 C25 1.333(4)
O1 B1 1.467(4)
O2 C25 1.217(4)
N1 C1 1.360(5)
N1 C4 1.374(4)
N1 B1 1.498(5)
N2 C9 1.336(5)
N2 C4 1.342(5)
N3 C12 1.370(4)
N3 C9 1.374(4)
N3 B1 1.490(5)
N4 C17 1.337(5)
N4 C12 1.343(5)
N5 C20 1.363(5)
N5 C17 1.369(4)
N5 B1 1.480(5)
N6 C20 1.344(4)
N6 C1 1.350(5)
C1 C2 1.457(5)
C2 C5 1.392(5)
C2 C3 1.416(5)
C3 C8 1.396(5)
C3 C4 1.446(5)
C5 C6 1.391(5)
C5 H5 0.9500
C6 C7 1.384(6)
C6 H6 0.9500
C7 C8 1.370(5)
C7 H7 0.9500
C8 H8 0.9500
C9 C10 1.456(5)
C10 C13 1.385(5)
C10 C11 1.418(5)
C11 C16 1.398(5)
C11 C12 1.454(5)
C13 C14 1.382(6)
C13 H13 0.9500
C14 C15 1.392(5)
C14 H14 0.9500
C15 C16 1.380(5)
C15 H15 0.9500
C16 H16 0.9500
C17 C18 1.454(5)
C18 C21 1.394(5)
C18 C19 1.425(5)
C19 C24 1.382(5)
C19 C20 1.465(5)
C21 C22 1.377(5)
C21 H21 0.9500
C22 C23 1.407(6)
C22 H22 0.9500
C23 C24 1.397(5)
C23 H23 0.9500
C24 H24 0.9500
C25 C26 1.472(5)
C26 C27 1.425(5)
C26 C30 1.430(5)
C27 C28 1.428(5)
C27 H27 0.9500
C28 C29 1.399(6)
C28 H28 0.9500
C29 C30 1.430(6)
C29 H29 0.9500
C30 H30 0.9500
C31 C35 1.397(6)
C31 C32 1.418(6)
C31 H31 0.9500
C32 C33 1.410(7)
C32 H32 0.9500
C33 C34 1.410(6)
C33 H33 0.9500
C34 C35 1.407(6)
C34 H34 0.9500
C35 H35 0.9500

loop_
_geom_torsion_atom_site_label_1
_geom_torsion_atom_site_label_2
_geom_torsion_atom_site_label_3
_geom_torsion_atom_site_label_4
_geom_torsion
C20 N6 C1 N1 -9.5(5)
C20 N6 C1 C2 152.1(4)
C4 N1 C1 N6 153.6(3)
B1 N1 C1 N6 -11.3(5)
C4 N1 C1 C2 -11.6(4)
B1 N1 C1 C2 -176.5(3)
N6 C1 C2 C5 17.6(7)
N1 C1 C2 C5 -178.4(4)
N6 C1 C2 C3 -156.5(4)
N1 C1 C2 C3 7.5(4)
C5 C2 C3 C8 -0.6(5)
C1 C2 C3 C8 174.4(3)
C5 C2 C3 C4 -176.1(3)
C1 C2 C3 C4 -1.2(4)
C9 N2 C4 N1 9.1(5)
C9 N2 C4 C3 -152.8(4)
C1 N1 C4 N2 -154.8(3)
B1 N1 C4 N2 9.9(5)
C1 N1 C4 C3 10.8(4)
B1 N1 C4 C3 175.6(3)
C8 C3 C4 N2 -16.2(7)
C2 C3 C4 N2 158.6(4)
C8 C3 C4 N1 179.7(4)
C2 C3 C4 N1 -5.5(4)
C3 C2 C5 C6 -1.8(5)
C1 C2 C5 C6 -175.3(4)
C2 C5 C6 C7 2.7(5)
C5 C6 C7 C8 -1.2(6)
C6 C7 C8 C3 -1.3(5)
C2 C3 C8 C7 2.2(5)
C4 C3 C8 C7 176.4(4)
C4 N2 C9 N3 -8.5(5)
C4 N2 C9 C10 152.6(4)
C12 N3 C9 N2 153.3(4)
B1 N3 C9 N2 -11.1(5)
C12 N3 C9 C10 -11.4(4)
B1 N3 C9 C10 -175.9(3)
N2 C9 C10 C13 12.8(7)
N3 C9 C10 C13 176.4(4)
N2 C9 C10 C11 -157.2(4)
N3 C9 C10 C11 6.3(4)
C13 C10 C11 C16 2.7(6)
C9 C10 C11 C16 174.2(4)
C13 C10 C11 C12 -171.0(3)
C9 C10 C11 C12 0.5(4)
C17 N4 C12 N3 7.7(5)
C17 N4 C12 C11 -152.3(4)
C9 N3 C12 N4 -152.5(4)
B1 N3 C12 N4 12.1(6)
C9 N3 C12 C11 11.6(4)
B1 N3 C12 C11 176.1(3)
C16 C11 C12 N4 -17.1(8)
C10 C11 C12 N4 155.6(4)
C16 C11 C12 N3 -179.8(4)
C10 C11 C12 N3 -7.0(4)
C11 C10 C13 C14 -3.0(6)
C9 C10 C13 C14 -172.0(4)
C10 C13 C14 C15 1.6(6)
C13 C14 C15 C16 0.1(7)
C14 C15 C16 C11 -0.4(7)
C10 C11 C16 C15 -1.0(6)
C12 C11 C16 C15 171.0(4)
C12 N4 C17 N5 -7.3(5)
C12 N4 C17 C18 155.7(4)
C20 N5 C17 N4 155.3(3)
B1 N5 C17 N4 -13.2(5)
C20 N5 C17 C18 -11.3(4)
B1 N5 C17 C18 -179.8(3)
N4 C17 C18 C21 15.2(7)
N5 C17 C18 C21 -179.5(4)
N4 C17 C18 C19 -158.8(4)
N5 C17 C18 C19 6.4(4)
C21 C18 C19 C24 1.0(5)
C17 C18 C19 C24 175.9(3)
C21 C18 C19 C20 -174.9(3)
C17 C18 C19 C20 0.0(4)
C1 N6 C20 N5 8.5(5)
C1 N6 C20 C19 -154.6(4)
C17 N5 C20 N6 -155.1(3)
B1 N5 C20 N6 13.5(5)
C17 N5 C20 C19 11.4(4)
B1 N5 C20 C19 -180.0(3)
C24 C19 C20 N6 -16.4(6)
C18 C19 C20 N6 158.9(4)
C24 C19 C20 N5 178.2(4)
C18 C19 C20 N5 -6.5(4)
C19 C18 C21 C22 -1.2(5)
C17 C18 C21 C22 -174.6(4)
C18 C21 C22 C23 0.4(6)
C21 C22 C23 C24 0.5(6)
C18 C19 C24 C23 -0.1(5)
C20 C19 C24 C23 174.6(4)
C22 C23 C24 C19 -0.6(6)
B1 O1 C25 O2 -3.5(5)
B1 O1 C25 C26 178.1(3)
O2 C25 C26 C27 -167.7(4)
O1 C25 C26 C27 10.7(5)
O2 C25 C26 C30 4.4(6)
O1 C25 C26 C30 -177.2(3)
O2 C25 C26 Fe1 -81.5(4)
O1 C25 C26 Fe1 96.9(3)
C35 Fe1 C26 C27 128.5(2)
C30 Fe1 C26 C27 -119.7(3)
C32 Fe1 C26 C27 52.2(5)
C31 Fe1 C26 C27 86.3(2)
C33 Fe1 C26 C27 -161.2(6)
C34 Fe1 C26 C27 169.4(2)
C29 Fe1 C26 C27 -81.0(2)
C28 Fe1 C26 C27 -38.1(2)
C35 Fe1 C26 C30 -111.8(3)
C32 Fe1 C26 C30 171.9(4)
C27 Fe1 C26 C30 119.7(3)
C31 Fe1 C26 C30 -154.0(2)
C33 Fe1 C26 C30 -41.6(7)
C34 Fe1 C26 C30 -70.9(3)
C29 Fe1 C26 C30 38.7(3)
C28 Fe1 C26 C30 81.6(3)
C35 Fe1 C26 C25 8.4(3)
C30 Fe1 C26 C25 120.2(4)
C32 Fe1 C26 C25 -67.9(5)
C27 Fe1 C26 C25 -120.1(4)
C31 Fe1 C26 C25 -33.8(4)
C33 Fe1 C26 C25 78.7(7)
C34 Fe1 C26 C25 49.3(4)
C29 Fe1 C26 C25 158.9(3)
C28 Fe1 C26 C25 -158.2(3)
C30 C26 C27 C28 1.0(4)
C25 C26 C27 C28 174.2(4)
Fe1 C26 C27 C28 60.6(3)
C30 C26 C27 Fe1 -59.6(3)
C25 C26 C27 Fe1 113.6(4)
C35 Fe1 C27 C26 -71.7(3)
C30 Fe1 C27 C26 37.8(2)
C32 Fe1 C27 C26 -156.2(2)
C31 Fe1 C27 C26 -112.7(2)
C33 Fe1 C27 C26 168.5(4)
C34 Fe1 C27 C26 -35.5(7)
C29 Fe1 C27 C26 81.9(2)
C28 Fe1 C27 C26 118.2(3)
C26 Fe1 C27 C28 -118.2(3)
C35 Fe1 C27 C28 170.1(2)
C30 Fe1 C27 C28 -80.4(3)
C32 Fe1 C27 C28 85.6(3)
C31 Fe1 C27 C28 129.1(3)
C33 Fe1 C27 C28 50.3(5)
C34 Fe1 C27 C28 -153.7(6)
C29 Fe1 C27 C28 -36.3(2)
C26 C27 C28 C29 -1.4(5)
Fe1 C27 C28 C29 57.7(3)
C26 C27 C28 Fe1 -59.1(3)
C26 Fe1 C28 C29 -82.2(3)
C35 Fe1 C28 C29 -157.1(7)
C30 Fe1 C28 C29 -37.5(2)
C32 Fe1 C28 C29 125.8(3)
C27 Fe1 C28 C29 -120.7(4)
C31 Fe1 C28 C29 167.1(3)
C33 Fe1 C28 C29 82.5(3)
C34 Fe1 C28 C29 45.3(5)
C26 Fe1 C28 C27 38.6(2)
C35 Fe1 C28 C27 -36.3(8)
C30 Fe1 C28 C27 83.2(3)
C32 Fe1 C28 C27 -113.4(3)
C31 Fe1 C28 C27 -72.1(3)
C33 Fe1 C28 C27 -156.8(3)
C34 Fe1 C28 C27 166.0(3)
C29 Fe1 C28 C27 120.7(4)
C27 C28 C29 C30 1.3(5)
Fe1 C28 C29 C30 58.7(3)
C27 C28 C29 Fe1 -57.4(3)
C26 Fe1 C29 C28 81.4(3)
C35 Fe1 C29 C28 169.1(3)
C30 Fe1 C29 C28 120.4(4)
C32 Fe1 C29 C28 -74.6(3)
C27 Fe1 C29 C28 37.1(2)
C31 Fe1 C29 C28 -45.5(9)
C33 Fe1 C29 C28 -115.1(3)
C34 Fe1 C29 C28 -157.8(2)
C26 Fe1 C29 C30 -39.0(3)
C35 Fe1 C29 C30 48.7(5)
C32 Fe1 C29 C30 165.0(3)
C27 Fe1 C29 C30 -83.3(3)
C31 Fe1 C29 C30 -165.9(7)
C33 Fe1 C29 C30 124.5(3)
C34 Fe1 C29 C30 81.8(3)
C28 Fe1 C29 C30 -120.4(4)
C28 C29 C30 C26 -0.7(5)
Fe1 C29 C30 C26 59.3(3)
C28 C29 C30 Fe1 -60.0(3)
C27 C26 C30 C29 -0.2(4)
C25 C26 C30 C29 -173.4(4)
Fe1 C26 C30 C29 -60.0(3)
C27 C26 C30 Fe1 59.9(3)
C25 C26 C30 Fe1 -113.3(4)
C26 Fe1 C30 C29 117.6(4)
C35 Fe1 C30 C29 -156.5(3)
C32 Fe1 C30 C29 -49.0(8)
C27 Fe1 C30 C29 80.0(3)
C31 Fe1 C30 C29 172.8(4)
C33 Fe1 C30 C29 -75.4(3)
C34 Fe1 C30 C29 -114.7(3)
C28 Fe1 C30 C29 36.4(3)
C35 Fe1 C30 C26 85.8(3)
C32 Fe1 C30 C26 -166.7(6)
C27 Fe1 C30 C26 -37.6(2)
C31 Fe1 C30 C26 55.2(5)
C33 Fe1 C30 C26 167.0(2)
C34 Fe1 C30 C26 127.7(3)
C29 Fe1 C30 C26 -117.6(4)
C28 Fe1 C30 C26 -81.3(2)
C26 Fe1 C31 C35 83.0(3)
C30 Fe1 C31 C35 44.5(5)
C32 Fe1 C31 C35 -119.4(4)
C27 Fe1 C31 C35 127.0(3)
C33 Fe1 C31 C35 -81.1(3)
C34 Fe1 C31 C35 -37.4(3)
C29 Fe1 C31 C35 -155.6(7)
C28 Fe1 C31 C35 168.1(3)
C26 Fe1 C31 C32 -157.7(3)
C35 Fe1 C31 C32 119.4(4)
C30 Fe1 C31 C32 163.9(4)
C27 Fe1 C31 C32 -113.6(3)
C33 Fe1 C31 C32 38.3(3)
C34 Fe1 C31 C32 82.0(3)
C29 Fe1 C31 C32 -36.2(9)
C28 Fe1 C31 C32 -72.5(4)
C35 C31 C32 C33 -1.3(5)
Fe1 C31 C32 C33 -60.3(3)
C35 C31 C32 Fe1 59.0(3)
C26 Fe1 C32 C33 166.5(3)
C35 Fe1 C32 C33 80.7(3)
C30 Fe1 C32 C33 -33.6(8)
C27 Fe1 C32 C33 -156.7(3)
C31 Fe1 C32 C33 118.0(4)
C34 Fe1 C32 C33 37.0(3)
C29 Fe1 C32 C33 -72.3(4)
C28 Fe1 C32 C33 -113.2(3)
C26 Fe1 C32 C31 48.6(5)
C35 Fe1 C32 C31 -37.3(3)
C30 Fe1 C32 C31 -151.6(6)
C27 Fe1 C32 C31 85.4(3)
C33 Fe1 C32 C31 -118.0(4)
C34 Fe1 C32 C31 -81.0(3)
C29 Fe1 C32 C31 169.7(3)
C28 Fe1 C32 C31 128.9(3)
C31 C32 C33 C34 1.3(5)
Fe1 C32 C33 C34 -58.9(3)
C31 C32 C33 Fe1 60.2(3)
C26 Fe1 C33 C34 -37.6(8)
C35 Fe1 C33 C34 38.2(3)
C30 Fe1 C33 C34 -70.3(4)
C32 Fe1 C33 C34 120.3(4)
C27 Fe1 C33 C34 170.8(3)
C31 Fe1 C33 C34 81.8(3)
C29 Fe1 C33 C34 -112.2(3)
C28 Fe1 C33 C34 -154.0(3)
C26 Fe1 C33 C32 -157.9(6)
C35 Fe1 C33 C32 -82.1(3)
C30 Fe1 C33 C32 169.3(3)
C27 Fe1 C33 C32 50.4(5)
C31 Fe1 C33 C32 -38.5(3)
C34 Fe1 C33 C32 -120.3(4)
C29 Fe1 C33 C32 127.4(3)
C28 Fe1 C33 C32 85.7(3)
C32 C33 C34 C35 -0.8(5)
Fe1 C33 C34 C35 -59.5(3)
C32 C33 C34 Fe1 58.7(3)
C26 Fe1 C34 C35 -73.9(3)
C30 Fe1 C34 C35 -114.3(3)
C32 Fe1 C34 C35 81.1(3)
C27 Fe1 C34 C35 -45.6(8)
C31 Fe1 C34 C35 37.1(3)
C33 Fe1 C34 C35 118.2(4)
C29 Fe1 C34 C35 -156.7(3)
C28 Fe1 C34 C35 172.3(3)
C26 Fe1 C34 C33 168.0(3)
C35 Fe1 C34 C33 -118.2(4)
C30 Fe1 C34 C33 127.6(3)
C32 Fe1 C34 C33 -37.0(3)
C27 Fe1 C34 C33 -163.8(6)
C31 Fe1 C34 C33 -81.0(3)
C29 Fe1 C34 C33 85.1(3)
C28 Fe1 C34 C33 54.2(5)
C32 C31 C35 C34 0.8(5)
Fe1 C31 C35 C34 59.8(3)
C32 C31 C35 Fe1 -59.0(3)
C33 C34 C35 C31 0.0(5)
Fe1 C34 C35 C31 -59.9(3)
C33 C34 C35 Fe1 59.9(3)
C26 Fe1 C35 C31 -114.6(3)
C30 Fe1 C35 C31 -158.4(3)
C32 Fe1 C35 C31 37.8(3)
C27 Fe1 C35 C31 -73.7(3)
C33 Fe1 C35 C31 81.6(3)
C34 Fe1 C35 C31 119.8(4)
C29 Fe1 C35 C31 167.8(4)
C28 Fe1 C35 C31 -44.2(8)
C26 Fe1 C35 C34 125.6(3)
C30 Fe1 C35 C34 81.8(3)
C32 Fe1 C35 C34 -82.0(3)
C27 Fe1 C35 C34 166.5(3)
C31 Fe1 C35 C34 -119.8(4)
C33 Fe1 C35 C34 -38.2(3)
C29 Fe1 C35 C34 48.0(5)
C28 Fe1 C35 C34 -164.0(7)
C25 O1 B1 N5 168.0(3)
C25 O1 B1 N3 49.5(4)
C25 O1 B1 N1 -74.9(4)
C20 N5 B1 O1 94.0(4)
C17 N5 B1 O1 -98.5(4)
C20 N5 B1 N3 -139.5(3)
C17 N5 B1 N3 28.1(4)
C20 N5 B1 N1 -29.5(4)
C17 N5 B1 N1 138.0(3)
C12 N3 B1 O1 93.2(4)
C9 N3 B1 O1 -103.9(4)
C12 N3 B1 N5 -27.4(5)
C9 N3 B1 N5 135.5(3)
C12 N3 B1 N1 -137.5(3)
C9 N3 B1 N1 25.4(5)
C1 N1 B1 O1 -90.8(4)
C4 N1 B1 O1 105.9(4)
C1 N1 B1 N5 28.5(4)
C4 N1 B1 N5 -134.8(3)
C1 N1 B1 N3 138.3(3)
C4 N1 B1 N3 -25.0(5)
